data_7155354
loop_
_publ_author_name
'Al-Maharik, Nawaf'
'Kirsch, Peer'
'Slawin, Alexandra M. Z.'
'Cordes, David B.'
'O'Hagan, David'

_publ_section_title
;
 Fluorinated liquid crystals: evaluation of selectively fluorinated
 facially polarised cyclohexyl motifs for liquid crystal applications.
;
_journal_issue 42
_journal_name_full 'Organic &amp; biomolecular chemistry'
_journal_page_first 9974
_journal_page_last 9980
_journal_paper_doi 10.1039/c6ob01986b
_journal_volume 14
_journal_year 2016
_chemical_formula_moiety 'C21 H28 O2'
_chemical_formula_sum 'C21 H28 O2'
_chemical_formula_weight 312.45
_space_group_crystal_system triclinic
_space_group_IT_number 2
_space_group_name_Hall '-P 1'
_space_group_name_H-M_alt 'P -1'
_symmetry_space_group_name_Hall '-P 1'
_symmetry_space_group_name_H-M 'P -1'
_atom_sites_solution_hydrogens geom
_atom_sites_solution_primary direct
_atom_sites_solution_secondary difmap
_audit_creation_date 2015-09-01
_audit_creation_method 'by CrystalStructure 4.1'
_audit_update_record
;
2016-09-08 deposited with the CCDC.
2016-10-07 downloaded from the CCDC.
;
_cell_angle_alpha 79.139(11)
_cell_angle_beta 84.202(15)
_cell_angle_gamma 79.462(15)
_cell_formula_units_Z 2
_cell_length_a 5.4875(6)
_cell_length_b 9.8366(9)
_cell_length_c 16.6611(15)
_cell_measurement_reflns_used 1085
_cell_measurement_temperature 124
_cell_measurement_theta_max 68.25
_cell_measurement_theta_min 23.98
_cell_volume 866.27(16)
_computing_cell_refinement 'CrystalClear-SM Expert 2.1 b28'
_computing_data_collection 'CrystalClear-SM Expert 2.1 b28 (Rigaku, 2013)'
_computing_data_reduction 'CrystalClear-SM Expert 2.1 b28'
_computing_molecular_graphics 'CrystalStructure 4.1'
_computing_publication_material 'CrystalStructure 4.1 (Rigaku, 2014)'
_computing_structure_refinement 'SHELXL2013 (Sheldrick, 2008)'
_computing_structure_solution 'SHELXS2013 (Sheldrick, 2008)'
_diffrn_ambient_temperature 124
_diffrn_detector_area_resol_mean 5.811
_diffrn_measured_fraction_theta_full 0.963
_diffrn_measured_fraction_theta_max 0.962
_diffrn_measurement_device_type 'Rigaku XtaLAB P100'
_diffrn_measurement_method \w
_diffrn_radiation_type 'Cu K\a'
_diffrn_radiation_wavelength 1.54187
_diffrn_reflns_av_R_equivalents 0.0359
_diffrn_reflns_Laue_measured_fraction_full 0.963
_diffrn_reflns_Laue_measured_fraction_max 0.962
_diffrn_reflns_limit_h_max 6
_diffrn_reflns_limit_h_min -6
_diffrn_reflns_limit_k_max 11
_diffrn_reflns_limit_k_min -11
_diffrn_reflns_limit_l_max 20
_diffrn_reflns_limit_l_min -20
_diffrn_reflns_number 3048
_diffrn_reflns_point_group_measured_fraction_full 0.963
_diffrn_reflns_point_group_measured_fraction_max 0.962
_diffrn_reflns_theta_full 67.687
_diffrn_reflns_theta_max 68.278
_diffrn_reflns_theta_min 4.643
_diffrn_standards_number 0
_exptl_absorpt_coefficient_mu 0.581
_exptl_absorpt_correction_T_max 0.994
_exptl_absorpt_correction_T_min 0.902
_exptl_absorpt_correction_type multi-scan
_exptl_absorpt_process_details 'REQAB (Rigaku, 1998)'
_exptl_crystal_colour colorless
_exptl_crystal_density_diffrn 1.198
_exptl_crystal_density_method 'not measured'
_exptl_crystal_description platelet
_exptl_crystal_F_000 340.00
_exptl_crystal_recrystallization_method 'Re-crystallisation from solvent: Dichloromethane'
_exptl_crystal_size_max 0.270
_exptl_crystal_size_mid 0.060
_exptl_crystal_size_min 0.010
_refine_diff_density_max 0.27
_refine_diff_density_min -0.27
_refine_ls_extinction_method none
_refine_ls_goodness_of_fit_ref 1.145
_refine_ls_hydrogen_treatment constr
_refine_ls_number_parameters 210
_refine_ls_number_reflns 3048
_refine_ls_number_restraints 0
_refine_ls_R_factor_all 0.0570
_refine_ls_R_factor_gt 0.0535
_refine_ls_shift/su_max 0.000
_refine_ls_structure_factor_coef Fsqd
_refine_ls_weighting_details 'w = 1/[\s^2^(Fo^2^)+(0.0736P)^2^+0.4931P] where P=(Fo^2^+2Fc^2^)/3'
_refine_ls_weighting_scheme calc
_refine_ls_wR_factor_gt 0.1604
_refine_ls_wR_factor_ref 0.1621
_reflns_number_gt 2749
_reflns_number_total 3048
_reflns_threshold_expression F^2^>2.0\s(F^2^)
_cod_data_source_file c6ob01986b2.cif
_cod_data_source_block 13
_cod_database_code 7155354

loop_
_space_group_symop_id
_space_group_symop_operation_xyz
1 +X,+Y,+Z
2 -X,-Y,-Z

loop_
_atom_site_label
_atom_site_type_symbol
_atom_site_fract_x
_atom_site_fract_y
_atom_site_fract_z
_atom_site_U_iso_or_equiv
_atom_site_adp_type
_atom_site_occupancy
_atom_site_site_symmetry_order
_atom_site_calc_flag
_atom_site_refinement_flags_posn
_atom_site_refinement_flags_adp
O1 O 1.1956(3) 0.11086(16) 1.14462(9) 0.0274(4) Uani 1 1 d . .
O2 O 0.8481(3) 0.35967(16) 1.17825(9) 0.0317(4) Uani 1 1 d . .
C1 C 0.9673(4) 0.0542(2) 1.14991(12) 0.0248(5) Uani 1 1 d . .
H1 H 0.9883 -0.0495 1.1519 0.030 Uiso 1 1 calc R U
C2 C 0.7518(4) 0.1154(2) 1.20194(13) 0.0275(5) Uani 1 1 d . .
H2A H 0.7980 0.0955 1.2594 0.033 Uiso 1 1 calc R U
H2B H 0.6106 0.0666 1.1997 0.033 Uiso 1 1 calc R U
C3 C 0.6653(4) 0.2705(2) 1.17864(13) 0.0275(5) Uani 1 1 d . .
H3 H 0.4932 0.3066 1.1999 0.033 Uiso 1 1 calc R U
C4 C 0.7558(4) 0.3513(2) 1.10177(12) 0.0255(5) Uani 1 1 d . .
H4 H 0.6367 0.4353 1.0779 0.031 Uiso 1 1 calc R U
C5 C 0.9394(4) 0.2845(2) 1.04057(12) 0.0218(4) Uani 1 1 d . .
H5 H 1.0750 0.3420 1.0257 0.026 Uiso 1 1 calc R U
C6 C 1.0575(4) 0.1350(2) 1.07279(12) 0.0225(5) Uani 1 1 d . .
H6 H 1.1315 0.0781 1.0298 0.027 Uiso 1 1 calc R U
C7 C 0.8133(4) 0.2869(2) 0.96304(12) 0.0204(4) Uani 1 1 d . .
C8 C 0.8852(4) 0.3653(2) 0.88886(12) 0.0227(4) Uani 1 1 d . .
H8 H 1.0129 0.4196 0.8868 0.027 Uiso 1 1 calc R U
C9 C 0.7734(4) 0.3655(2) 0.81794(12) 0.0230(5) Uani 1 1 d . .
H9 H 0.8249 0.4205 0.7681 0.028 Uiso 1 1 calc R U
C10 C 0.5860(4) 0.2862(2) 0.81836(12) 0.0200(4) Uani 1 1 d . .
C11 C 0.5133(4) 0.2086(2) 0.89326(12) 0.0219(4) Uani 1 1 d . .
H11 H 0.3855 0.1544 0.8954 0.026 Uiso 1 1 calc R U
C12 C 0.6235(4) 0.2090(2) 0.96444(12) 0.0222(4) Uani 1 1 d . .
H12 H 0.5696 0.1559 1.0146 0.027 Uiso 1 1 calc R U
C13 C 0.4670(4) 0.2816(2) 0.74107(12) 0.0225(5) Uani 1 1 d . .
H13 H 0.3078 0.2449 0.7581 0.027 Uiso 1 1 calc R U
C14 C 0.4029(4) 0.4261(2) 0.68751(12) 0.0265(5) Uani 1 1 d . .
H14A H 0.2958 0.4910 0.7202 0.032 Uiso 1 1 calc R U
H14B H 0.5573 0.4646 0.6685 0.032 Uiso 1 1 calc R U
C15 C 0.2685(4) 0.4156(2) 0.61372(12) 0.0271(5) Uani 1 1 d . .
H15A H 0.2338 0.5099 0.5794 0.032 Uiso 1 1 calc R U
H15B H 0.1072 0.3853 0.6332 0.032 Uiso 1 1 calc R U
C16 C 0.4164(4) 0.3132(2) 0.56131(12) 0.0253(5) Uani 1 1 d . .
H16 H 0.5691 0.3511 0.5363 0.030 Uiso 1 1 calc R U
C17 C 0.4969(5) 0.1703(2) 0.61469(13) 0.0285(5) Uani 1 1 d . .
H17A H 0.6096 0.1089 0.5811 0.034 Uiso 1 1 calc R U
H17B H 0.3485 0.1258 0.6336 0.034 Uiso 1 1 calc R U
C18 C 0.6293(4) 0.1811(2) 0.68944(12) 0.0244(5) Uani 1 1 d . .
H18A H 0.7880 0.2153 0.6709 0.029 Uiso 1 1 calc R U
H18B H 0.6681 0.0869 0.7235 0.029 Uiso 1 1 calc R U
C19 C 0.2597(5) 0.3043(2) 0.49196(13) 0.0311(5) Uani 1 1 d . .
H19A H 0.1109 0.2643 0.5168 0.037 Uiso 1 1 calc R U
H19B H 0.2011 0.4010 0.4637 0.037 Uiso 1 1 calc R U
C20 C 0.3851(5) 0.2185(2) 0.42768(13) 0.0331(5) Uani 1 1 d . .
H20A H 0.4487 0.1217 0.4548 0.040 Uiso 1 1 calc R U
H20B H 0.5284 0.2605 0.3995 0.040 Uiso 1 1 calc R U
C21 C 0.2054(5) 0.2132(3) 0.36468(15) 0.0393(6) Uani 1 1 d . .
H21A H 0.1454 0.3087 0.3367 0.047 Uiso 1 1 calc R U
H21B H 0.0642 0.1708 0.3924 0.047 Uiso 1 1 calc R U
H21C H 0.2910 0.1567 0.3245 0.047 Uiso 1 1 calc R U

loop_
_atom_site_aniso_label
_atom_site_aniso_U_11
_atom_site_aniso_U_22
_atom_site_aniso_U_33
_atom_site_aniso_U_23
_atom_site_aniso_U_13
_atom_site_aniso_U_12
O1 0.0219(8) 0.0334(8) 0.0271(8) 0.0008(6) -0.0087(6) -0.0076(6)
O2 0.0477(10) 0.0305(9) 0.0214(7) -0.0087(6) -0.0015(7) -0.0143(7)
C1 0.0244(11) 0.0230(10) 0.0278(10) 0.0002(8) -0.0092(9) -0.0067(9)
C2 0.0281(12) 0.0298(12) 0.0243(10) 0.0016(8) -0.0031(9) -0.0097(9)
C3 0.0288(12) 0.0299(12) 0.0244(10) -0.0072(9) 0.0015(9) -0.0057(9)
C4 0.0321(12) 0.0219(10) 0.0235(10) -0.0055(8) -0.0035(9) -0.0045(9)
C5 0.0233(11) 0.0220(10) 0.0212(9) -0.0044(8) -0.0020(8) -0.0060(8)
C6 0.0208(11) 0.0233(11) 0.0242(10) -0.0054(8) -0.0050(8) -0.0025(8)
C7 0.0212(10) 0.0187(10) 0.0207(9) -0.0051(7) -0.0013(8) -0.0006(8)
C8 0.0233(11) 0.0194(10) 0.0252(10) -0.0027(8) -0.0010(8) -0.0048(8)
C9 0.0238(11) 0.0235(10) 0.0199(9) -0.0004(8) 0.0004(8) -0.0038(9)
C10 0.0182(10) 0.0210(10) 0.0192(9) -0.0037(8) -0.0002(8) 0.0007(8)
C11 0.0211(10) 0.0232(10) 0.0214(9) -0.0025(8) -0.0011(8) -0.0054(8)
C12 0.0229(11) 0.0227(10) 0.0196(9) -0.0007(8) 0.0001(8) -0.0041(8)
C13 0.0228(11) 0.0247(10) 0.0194(9) -0.0016(8) -0.0016(8) -0.0045(8)
C14 0.0313(12) 0.0231(11) 0.0228(10) -0.0044(8) -0.0036(9) 0.0027(9)
C15 0.0307(12) 0.0259(11) 0.0216(10) -0.0010(8) -0.0058(9) 0.0019(9)
C16 0.0305(12) 0.0247(11) 0.0198(10) -0.0015(8) -0.0039(8) -0.0036(9)
C17 0.0401(13) 0.0219(11) 0.0240(10) -0.0049(8) -0.0080(9) -0.0020(9)
C18 0.0302(12) 0.0190(10) 0.0227(10) -0.0020(8) -0.0053(9) 0.0000(8)
C19 0.0374(13) 0.0302(12) 0.0244(11) -0.0037(9) -0.0071(9) -0.0007(10)
C20 0.0407(14) 0.0310(12) 0.0267(11) -0.0062(9) -0.0049(10) -0.0012(10)
C21 0.0485(16) 0.0411(14) 0.0291(12) -0.0113(10) -0.0094(11) -0.0006(12)

loop_
_atom_type_symbol
_atom_type_description
_atom_type_scat_dispersion_real
_atom_type_scat_dispersion_imag
_atom_type_scat_source
C C 0.0181 0.0091
;
International Tables for Crystallography
(Vol. C, Tables 4.2.6.8 and 6.1.1.4)
;
H H 0.0000 0.0000
;
International Tables for Crystallography
(Vol. C, Table 6.1.1.4)
;
O O 0.0492 0.0322
;
International Tables for Crystallography
(Vol. C, Tables 4.2.6.8 and 6.1.1.4)
;

loop_
_geom_angle_atom_site_label_1
_geom_angle_atom_site_label_2
_geom_angle_atom_site_label_3
_geom_angle
C6 O1 C1 61.12(12)
C4 O2 C3 61.06(13)
O1 C1 C6 59.09(12)
O1 C1 C2 117.55(17)
C6 C1 C2 121.75(18)
O1 C1 H1 115.5
C6 C1 H1 115.5
C2 C1 H1 115.5
C1 C2 C3 115.60(18)
C1 C2 H2A 108.4
C3 C2 H2A 108.4
C1 C2 H2B 108.4
C3 C2 H2B 108.4
H2A C2 H2B 107.4
O2 C3 C4 59.21(13)
O2 C3 C2 116.32(19)
C4 C3 C2 121.75(19)
O2 C3 H3 115.8
C4 C3 H3 115.8
C2 C3 H3 115.8
O2 C4 C3 59.73(13)
O2 C4 C5 116.89(18)
C3 C4 C5 122.61(18)
O2 C4 H4 115.3
C3 C4 H4 115.3
C5 C4 H4 115.3
C4 C5 C6 113.86(17)
C4 C5 C7 110.00(17)
C6 C5 C7 109.01(16)
C4 C5 H5 107.9
C6 C5 H5 107.9
C7 C5 H5 107.9
O1 C6 C1 59.79(12)
O1 C6 C5 117.73(16)
C1 C6 C5 122.54(18)
O1 C6 H6 115.1
C1 C6 H6 115.1
C5 C6 H6 115.1
C8 C7 C12 118.29(18)
C8 C7 C5 120.97(18)
C12 C7 C5 120.74(17)
C9 C8 C7 120.97(19)
C9 C8 H8 119.5
C7 C8 H8 119.5
C8 C9 C10 121.24(18)
C8 C9 H9 119.4
C10 C9 H9 119.4
C11 C10 C9 117.45(18)
C11 C10 C13 120.52(17)
C9 C10 C13 122.02(17)
C12 C11 C10 121.46(18)
C12 C11 H11 119.3
C10 C11 H11 119.3
C11 C12 C7 120.59(18)
C11 C12 H12 119.7
C7 C12 H12 119.7
C10 C13 C14 113.27(17)
C10 C13 C18 111.98(17)
C14 C13 C18 109.12(16)
C10 C13 H13 107.4
C14 C13 H13 107.4
C18 C13 H13 107.4
C15 C14 C13 110.68(17)
C15 C14 H14A 109.5
C13 C14 H14A 109.5
C15 C14 H14B 109.5
C13 C14 H14B 109.5
H14A C14 H14B 108.1
C14 C15 C16 113.15(18)
C14 C15 H15A 108.9
C16 C15 H15A 108.9
C14 C15 H15B 108.9
C16 C15 H15B 108.9
H15A C15 H15B 107.8
C15 C16 C17 110.16(17)
C15 C16 C19 108.98(18)
C17 C16 C19 112.75(17)
C15 C16 H16 108.3
C17 C16 H16 108.3
C19 C16 H16 108.3
C16 C17 C18 112.80(17)
C16 C17 H17A 109.0
C18 C17 H17A 109.0
C16 C17 H17B 109.0
C18 C17 H17B 109.0
H17A C17 H17B 107.8
C17 C18 C13 110.99(17)
C17 C18 H18A 109.4
C13 C18 H18A 109.4
C17 C18 H18B 109.4
C13 C18 H18B 109.4
H18A C18 H18B 108.0
C20 C19 C16 116.9(2)
C20 C19 H19A 108.1
C16 C19 H19A 108.1
C20 C19 H19B 108.1
C16 C19 H19B 108.1
H19A C19 H19B 107.3
C19 C20 C21 111.4(2)
C19 C20 H20A 109.4
C21 C20 H20A 109.4
C19 C20 H20B 109.4
C21 C20 H20B 109.4
H20A C20 H20B 108.0
C20 C21 H21A 109.5
C20 C21 H21B 109.5
H21A C21 H21B 109.5
C20 C21 H21C 109.5
H21A C21 H21C 109.5
H21B C21 H21C 109.5

loop_
_geom_bond_atom_site_label_1
_geom_bond_atom_site_label_2
_geom_bond_distance
O1 C6 1.440(2)
O1 C1 1.450(2)
O2 C4 1.439(2)
O2 C3 1.447(3)
C1 C6 1.469(3)
C1 C2 1.497(3)
C1 H1 1.0000
C2 C3 1.501(3)
C2 H2A 0.9900
C2 H2B 0.9900
C3 C4 1.466(3)
C3 H3 1.0000
C4 C5 1.513(3)
C4 H4 1.0000
C5 C6 1.515(3)
C5 C7 1.520(3)
C5 H5 1.0000
C6 H6 1.0000
C7 C8 1.390(3)
C7 C12 1.397(3)
C8 C9 1.385(3)
C8 H8 0.9500
C9 C10 1.399(3)
C9 H9 0.9500
C10 C11 1.397(3)
C10 C13 1.513(3)
C11 C12 1.386(3)
C11 H11 0.9500
C12 H12 0.9500
C13 C14 1.530(3)
C13 C18 1.534(3)
C13 H13 1.0000
C14 C15 1.524(3)
C14 H14A 0.9900
C14 H14B 0.9900
C15 C16 1.525(3)
C15 H15A 0.9900
C15 H15B 0.9900
C16 C17 1.531(3)
C16 C19 1.533(3)
C16 H16 1.0000
C17 C18 1.534(3)
C17 H17A 0.9900
C17 H17B 0.9900
C18 H18A 0.9900
C18 H18B 0.9900
C19 C20 1.521(3)
C19 H19A 0.9900
C19 H19B 0.9900
C20 C21 1.525(3)
C20 H20A 0.9900
C20 H20B 0.9900
C21 H21A 0.9800
C21 H21B 0.9800
C21 H21C 0.9800

loop_
_geom_torsion_atom_site_label_1
_geom_torsion_atom_site_label_2
_geom_torsion_atom_site_label_3
_geom_torsion_atom_site_label_4
_geom_torsion
C6 O1 C1 C2 -112.3(2)
O1 C1 C2 C3 58.3(2)
C6 C1 C2 C3 -10.7(3)
C4 O2 C3 C2 112.9(2)
C1 C2 C3 O2 -58.0(2)
C1 C2 C3 C4 10.6(3)
C3 O2 C4 C5 -113.8(2)
C2 C3 C4 O2 -103.8(2)
O2 C3 C4 C5 104.4(2)
C2 C3 C4 C5 0.6(3)
O2 C4 C5 C6 58.5(2)
C3 C4 C5 C6 -11.2(3)
O2 C4 C5 C7 -178.83(16)
C3 C4 C5 C7 111.5(2)
C1 O1 C6 C5 113.4(2)
C2 C1 C6 O1 105.3(2)
O1 C1 C6 C5 -105.5(2)
C2 C1 C6 C5 -0.2(3)
C4 C5 C6 O1 -59.1(2)
C7 C5 C6 O1 177.63(16)
C4 C5 C6 C1 11.1(3)
C7 C5 C6 C1 -112.2(2)
C4 C5 C7 C8 114.9(2)
C6 C5 C7 C8 -119.6(2)
C4 C5 C7 C12 -65.8(2)
C6 C5 C7 C12 59.7(2)
C12 C7 C8 C9 -0.5(3)
C5 C7 C8 C9 178.81(19)
C7 C8 C9 C10 -0.5(3)
C8 C9 C10 C11 1.0(3)
C8 C9 C10 C13 -178.14(19)
C9 C10 C11 C12 -0.5(3)
C13 C10 C11 C12 178.64(19)
C10 C11 C12 C7 -0.5(3)
C8 C7 C12 C11 1.0(3)
C5 C7 C12 C11 -178.33(18)
C11 C10 C13 C14 136.6(2)
C9 C10 C13 C14 -44.3(3)
C11 C10 C13 C18 -99.5(2)
C9 C10 C13 C18 79.7(2)
C10 C13 C14 C15 -176.28(17)
C18 C13 C14 C15 58.2(2)
C13 C14 C15 C16 -57.0(2)
C14 C15 C16 C17 52.6(2)
C14 C15 C16 C19 176.82(18)
C15 C16 C17 C18 -51.8(3)
C19 C16 C17 C18 -173.79(19)
C16 C17 C18 C13 55.7(2)
C10 C13 C18 C17 175.98(16)
C14 C13 C18 C17 -57.8(2)
C15 C16 C19 C20 173.96(19)
C17 C16 C19 C20 -63.4(3)
C16 C19 C20 C21 177.5(2)
